data_2237195
loop_
_publ_author_name
'Wang, Jing-lin'
'Wang, Cai-rong'
'Wang, Zhi-jun'
'Yang, Bin-sheng'

_publ_section_title
;
 Tetrakis[\m-2-(methoxycarbonyl)benzoato-\k^2^<i>O</i>^1^:<i>O</i>^1'^]bis[(acetonitrile-\k<i>N</i>)copper(II)](<i>Cu</i>---<i>Cu</i>)
;
_journal_coeditor_code LR2089
_journal_issue 1
_journal_name_full 'Acta Crystallographica Section E'
_journal_page_first m19
_journal_paper_doi 10.1107/S1600536812049410
_journal_volume 69
_journal_year 2013
_chemical_formula_iupac '[Cu2 (C9 H7 O4)4 (C2 H3 N)2]'
_chemical_formula_moiety 'C40 H34 Cu2 N2 O16'
_chemical_formula_sum 'C40 H34 Cu2 N2 O16'
_chemical_formula_weight 925.77
_chemical_name_systematic
;
Tetrakis[\m-2-(methoxycarbonyl)benzoato-
\k^2^<i>O</i>^1^:<i>O</i>^1'^]bis[(acetonitrile-
\k<i>N</i>)copper(II)](<i>Cu</i>---<i>Cu</i>)
;
_space_group_IT_number 2
_symmetry_cell_setting triclinic
_symmetry_space_group_name_Hall '-P 1'
_symmetry_space_group_name_H-M 'P -1'
_atom_sites_solution_hydrogens geom
_atom_sites_solution_primary direct
_atom_sites_solution_secondary difmap
_audit_creation_method SHELXL-97
_cell_angle_alpha 104.7740(10)
_cell_angle_beta 108.061(2)
_cell_angle_gamma 91.1520(10)
_cell_formula_units_Z 1
_cell_length_a 8.2332(10)
_cell_length_b 10.5730(13)
_cell_length_c 12.6673(15)
_cell_measurement_reflns_used 2861
_cell_measurement_temperature 298(2)
_cell_measurement_theta_max 27.643
_cell_measurement_theta_min 2.274
_cell_volume 1007.8(2)
_computing_cell_refinement 'SAINT (Bruker, 1999)'
_computing_data_collection 'SMART (Bruker, 1999)'
_computing_data_reduction 'SAINT (Bruker, 1999)'
_computing_molecular_graphics 'SHELXTL (Sheldrick, 2008)'
_computing_publication_material 'SHELXTL (Sheldrick, 2008)'
_computing_structure_refinement 'SHELXL97 (Sheldrick, 2008)'
_computing_structure_solution 'SHELXS97 (Sheldrick, 2008)'
_diffrn_ambient_temperature 298(2)
_diffrn_measured_fraction_theta_full 0.978
_diffrn_measured_fraction_theta_max 0.978
_diffrn_measurement_device_type 'Bruker SMART CCD area-detector'
_diffrn_measurement_method 'phi and omega scans'
_diffrn_radiation_monochromator graphite
_diffrn_radiation_source 'fine-focus sealed tube'
_diffrn_radiation_type MoK\a
_diffrn_radiation_wavelength 0.71073
_diffrn_reflns_av_R_equivalents 0.0223
_diffrn_reflns_av_sigmaI/netI 0.0435
_diffrn_reflns_limit_h_max 9
_diffrn_reflns_limit_h_min -9
_diffrn_reflns_limit_k_max 12
_diffrn_reflns_limit_k_min -12
_diffrn_reflns_limit_l_max 15
_diffrn_reflns_limit_l_min -11
_diffrn_reflns_number 5143
_diffrn_reflns_theta_full 25.01
_diffrn_reflns_theta_max 25.01
_diffrn_reflns_theta_min 1.76
_exptl_absorpt_coefficient_mu 1.131
_exptl_absorpt_correction_T_max 0.7499
_exptl_absorpt_correction_T_min 0.6541
_exptl_absorpt_correction_type multi-scan
_exptl_absorpt_process_details '(SADABS; Bruker, 2001)'
_exptl_crystal_colour blue
_exptl_crystal_density_diffrn 1.525
_exptl_crystal_density_method 'not measured'
_exptl_crystal_description block
_exptl_crystal_F_000 474
_exptl_crystal_size_max 0.41
_exptl_crystal_size_mid 0.30
_exptl_crystal_size_min 0.27
_refine_diff_density_max 0.545
_refine_diff_density_min -0.323
_refine_ls_extinction_method none
_refine_ls_goodness_of_fit_ref 1.066
_refine_ls_hydrogen_treatment constr
_refine_ls_matrix_type full
_refine_ls_number_parameters 271
_refine_ls_number_reflns 3466
_refine_ls_number_restraints 0
_refine_ls_restrained_S_all 1.066
_refine_ls_R_factor_all 0.0486
_refine_ls_R_factor_gt 0.0366
_refine_ls_shift/su_max 0.001
_refine_ls_shift/su_mean 0.000
_refine_ls_structure_factor_coef Fsqd
_refine_ls_weighting_details 'calc w=1/[\s^2^(Fo^2^)+(0.0576P)^2^+0.2799P] where P=(Fo^2^+2Fc^2^)/3'
_refine_ls_weighting_scheme calc
_refine_ls_wR_factor_gt 0.0949
_refine_ls_wR_factor_ref 0.1051
_reflns_number_gt 2906
_reflns_number_total 3466
_reflns_threshold_expression I>2sigma(I)
_cod_data_source_file lr2089.cif
_cod_data_source_block I
_cod_database_code 2237195
_cod_database_fobs_code 2237195

loop_
_symmetry_equiv_pos_as_xyz
'x, y, z'
'-x, -y, -z'

loop_
_atom_site_type_symbol
_atom_site_label
_atom_site_fract_x
_atom_site_fract_y
_atom_site_fract_z
_atom_site_U_iso_or_equiv
_atom_site_adp_type
_atom_site_calc_flag
_atom_site_refinement_flags
_atom_site_occupancy
_atom_site_symmetry_multiplicity
Cu Cu1 0.66718(4) 0.48669(3) 0.52396(3) 0.02864(14) Uani d . 1 1
N N1 0.9334(4) 0.4460(3) 0.5907(3) 0.0511(7) Uani d . 1 1
O O1 0.5939(3) 0.33112(19) 0.56430(17) 0.0356(5) Uani d . 1 1
O O2 0.3117(3) 0.3521(2) 0.52217(19) 0.0407(5) Uani d . 1 1
O O3 0.6624(3) 0.3323(2) 0.8074(2) 0.0519(6) Uani d . 1 1
O O4 0.8468(4) 0.1920(3) 0.7599(3) 0.0758(9) Uani d . 1 1
O O5 0.6016(3) 0.3852(2) 0.36022(17) 0.0370(5) Uani d . 1 1
O O6 0.3193(3) 0.4033(2) 0.32214(17) 0.0373(5) Uani d . 1 1
O O7 0.1070(3) 0.1505(2) 0.2080(2) 0.0489(6) Uani d . 1 1
O O8 -0.0269(3) 0.2908(3) 0.1135(2) 0.0591(7) Uani d . 1 1
C C1 0.4421(4) 0.2953(3) 0.5562(2) 0.0320(7) Uani d . 1 1
C C2 0.4171(4) 0.1705(3) 0.5883(3) 0.0341(7) Uani d . 1 1
C C3 0.2681(4) 0.0870(3) 0.5272(3) 0.0481(9) Uani d . 1 1
H H3 0.1831 0.1115 0.4703 0.058 Uiso calc R 1 1
C C4 0.2426(5) -0.0317(3) 0.5485(3) 0.0531(9) Uani d . 1 1
H H4 0.1406 -0.0861 0.5072 0.064 Uiso calc R 1 1
C C5 0.3681(5) -0.0695(3) 0.6311(3) 0.0497(9) Uani d . 1 1
H H5 0.3519 -0.1502 0.6451 0.060 Uiso calc R 1 1
C C6 0.5178(5) 0.0117(3) 0.6930(3) 0.0475(8) Uani d . 1 1
H H6 0.6026 -0.0142 0.7490 0.057 Uiso calc R 1 1
C C7 0.5432(4) 0.1324(3) 0.6725(3) 0.0366(7) Uani d . 1 1
C C8 0.7035(5) 0.2203(4) 0.7487(3) 0.0466(8) Uani d . 1 1
C C9 0.8041(6) 0.4269(4) 0.8868(3) 0.0730(13) Uani d . 1 1
H H9A 0.8914 0.3821 0.9281 0.109 Uiso calc R 1 1
H H9B 0.7641 0.4889 0.9405 0.109 Uiso calc R 1 1
H H9C 0.8510 0.4726 0.8446 0.109 Uiso calc R 1 1
C C10 0.4473(4) 0.3629(3) 0.2946(2) 0.0314(7) Uani d . 1 1
C C11 0.4130(4) 0.2844(3) 0.1715(2) 0.0340(7) Uani d . 1 1
C C12 0.5451(4) 0.2722(3) 0.1247(3) 0.0458(8) Uani d . 1 1
H H12 0.6562 0.3065 0.1721 0.055 Uiso calc R 1 1
C C13 0.5161(5) 0.2104(4) 0.0094(3) 0.0612(10) Uani d . 1 1
H H13 0.6066 0.2032 -0.0202 0.073 Uiso calc R 1 1
C C14 0.3510(5) 0.1593(4) -0.0613(3) 0.0667(11) Uani d . 1 1
H H14 0.3299 0.1182 -0.1392 0.080 Uiso calc R 1 1
C C15 0.2173(5) 0.1693(4) -0.0162(3) 0.0549(10) Uani d . 1 1
H H15 0.1066 0.1344 -0.0643 0.066 Uiso calc R 1 1
C C16 0.2458(4) 0.2306(3) 0.0994(3) 0.0380(7) Uani d . 1 1
C C17 0.0956(4) 0.2320(3) 0.1417(3) 0.0413(8) Uani d . 1 1
C C18 -0.0319(5) 0.1442(4) 0.2536(3) 0.0629(11) Uani d . 1 1
H H18A -0.0247 0.2246 0.3119 0.094 Uiso calc R 1 1
H H18B -0.0240 0.0716 0.2869 0.094 Uiso calc R 1 1
H H18C -0.1396 0.1323 0.1925 0.094 Uiso calc R 1 1
C C19 1.0408(4) 0.4208(4) 0.6578(3) 0.0467(8) Uani d . 1 1
C C20 1.1799(5) 0.3891(5) 0.7485(4) 0.0714(12) Uani d . 1 1
H H20A 1.1928 0.4511 0.8214 0.107 Uiso calc R 1 1
H H20B 1.2852 0.3933 0.7313 0.107 Uiso calc R 1 1
H H20C 1.1531 0.3019 0.7524 0.107 Uiso calc R 1 1

loop_
_atom_site_aniso_label
_atom_site_aniso_U_11
_atom_site_aniso_U_22
_atom_site_aniso_U_33
_atom_site_aniso_U_12
_atom_site_aniso_U_13
_atom_site_aniso_U_23
Cu1 0.0319(2) 0.0312(2) 0.0265(2) 0.00672(14) 0.01079(15) 0.01251(15)
N1 0.0412(16) 0.062(2) 0.0581(19) 0.0198(14) 0.0169(14) 0.0284(16)
O1 0.0416(12) 0.0331(11) 0.0384(12) 0.0063(9) 0.0153(9) 0.0181(9)
O2 0.0420(12) 0.0384(12) 0.0496(13) 0.0073(10) 0.0158(10) 0.0245(10)
O3 0.0625(15) 0.0520(15) 0.0372(13) 0.0001(12) 0.0093(11) 0.0144(11)
O4 0.0478(16) 0.082(2) 0.093(2) 0.0159(15) 0.0066(15) 0.0341(18)
O5 0.0397(12) 0.0452(13) 0.0268(11) 0.0078(10) 0.0105(9) 0.0111(9)
O6 0.0379(12) 0.0428(13) 0.0302(11) 0.0077(10) 0.0123(9) 0.0067(9)
O7 0.0455(13) 0.0544(15) 0.0515(14) 0.0058(11) 0.0150(11) 0.0236(12)
O8 0.0462(14) 0.0785(19) 0.0617(17) 0.0205(13) 0.0176(12) 0.0339(14)
C1 0.0418(18) 0.0336(16) 0.0242(14) 0.0047(14) 0.0140(13) 0.0099(12)
C2 0.0412(17) 0.0319(16) 0.0350(16) 0.0061(13) 0.0179(13) 0.0123(13)
C3 0.050(2) 0.045(2) 0.048(2) -0.0028(16) 0.0097(16) 0.0195(16)
C4 0.059(2) 0.042(2) 0.061(2) -0.0027(17) 0.0232(18) 0.0148(17)
C5 0.071(2) 0.0314(18) 0.065(2) 0.0131(17) 0.041(2) 0.0215(17)
C6 0.061(2) 0.045(2) 0.054(2) 0.0211(17) 0.0298(18) 0.0284(17)
C7 0.0462(18) 0.0360(17) 0.0393(17) 0.0120(14) 0.0237(14) 0.0176(14)
C8 0.049(2) 0.051(2) 0.048(2) 0.0102(17) 0.0129(16) 0.0299(17)
C9 0.084(3) 0.063(3) 0.051(2) -0.009(2) -0.011(2) 0.020(2)
C10 0.0415(17) 0.0281(15) 0.0292(15) 0.0069(13) 0.0129(14) 0.0142(12)
C11 0.0412(17) 0.0329(16) 0.0287(15) 0.0074(13) 0.0118(13) 0.0089(12)
C12 0.0457(19) 0.055(2) 0.0348(18) 0.0047(16) 0.0144(15) 0.0086(15)
C13 0.063(2) 0.081(3) 0.042(2) 0.010(2) 0.0296(19) 0.0068(19)
C14 0.072(3) 0.086(3) 0.0330(19) 0.011(2) 0.0174(19) -0.0013(19)
C15 0.051(2) 0.065(2) 0.0349(19) 0.0045(18) 0.0053(16) 0.0020(17)
C16 0.0424(17) 0.0359(17) 0.0335(17) 0.0065(14) 0.0110(14) 0.0076(13)
C17 0.0405(18) 0.0426(19) 0.0361(17) 0.0053(15) 0.0070(14) 0.0094(14)
C18 0.054(2) 0.081(3) 0.061(3) -0.002(2) 0.0207(19) 0.030(2)
C19 0.0412(19) 0.057(2) 0.053(2) 0.0121(16) 0.0240(17) 0.0224(18)
C20 0.059(2) 0.107(4) 0.061(3) 0.027(2) 0.018(2) 0.045(2)

loop_
_atom_type_symbol
_atom_type_description
_atom_type_scat_dispersion_real
_atom_type_scat_dispersion_imag
_atom_type_scat_source
C C 0.0033 0.0016 'International Tables Vol C Tables 4.2.6.8 and 6.1.1.4'
H H 0.0000 0.0000 'International Tables Vol C Tables 4.2.6.8 and 6.1.1.4'
O O 0.0106 0.0060 'International Tables Vol C Tables 4.2.6.8 and 6.1.1.4'
Cu Cu 0.3201 1.2651 'International Tables Vol C Tables 4.2.6.8 and 6.1.1.4'
N N 0.0061 0.0033 'International Tables Vol C Tables 4.2.6.8 and 6.1.1.4'

loop_
_geom_angle_atom_site_label_1
_geom_angle_atom_site_label_2
_geom_angle_atom_site_label_3
_geom_angle_site_symmetry_1
_geom_angle_site_symmetry_3
_geom_angle
O2 Cu1 O6 2_666 2_666 88.57(9)
O2 Cu1 O5 2_666 . 89.00(9)
O6 Cu1 O5 2_666 . 167.59(8)
O2 Cu1 O1 2_666 . 167.74(9)
O6 Cu1 O1 2_666 . 89.31(9)
O5 Cu1 O1 . . 90.49(9)
O2 Cu1 N1 2_666 . 103.49(10)
O6 Cu1 N1 2_666 . 90.66(10)
O5 Cu1 N1 . . 101.74(10)
O1 Cu1 N1 . . 88.60(10)
O2 Cu1 Cu1 2_666 2_666 86.83(6)
O6 Cu1 Cu1 2_666 2_666 83.15(6)
O5 Cu1 Cu1 . 2_666 84.57(6)
O1 Cu1 Cu1 . 2_666 80.93(6)
N1 Cu1 Cu1 . 2_666 167.87(8)
C19 N1 Cu1 . . 151.4(3)
C1 O1 Cu1 . . 125.83(19)
C1 O2 Cu1 . 2_666 120.03(19)
C8 O3 C9 . . 116.4(3)
C10 O5 Cu1 . . 122.1(2)
C10 O6 Cu1 . 2_666 124.20(19)
C17 O7 C18 . . 115.9(3)
O2 C1 O1 . . 126.4(3)
O2 C1 C2 . . 117.5(3)
O1 C1 C2 . . 116.1(3)
C3 C2 C7 . . 118.7(3)
C3 C2 C1 . . 118.9(3)
C7 C2 C1 . . 122.3(3)
C4 C3 C2 . . 121.3(3)
C4 C3 H3 . . 119.3
C2 C3 H3 . . 119.3
C5 C4 C3 . . 119.7(3)
C5 C4 H4 . . 120.1
C3 C4 H4 . . 120.1
C4 C5 C6 . . 120.1(3)
C4 C5 H5 . . 120.0
C6 C5 H5 . . 120.0
C5 C6 C7 . . 120.3(3)
C5 C6 H6 . . 119.8
C7 C6 H6 . . 119.8
C2 C7 C6 . . 119.8(3)
C2 C7 C8 . . 122.5(3)
C6 C7 C8 . . 117.6(3)
O4 C8 O3 . . 125.1(4)
O4 C8 C7 . . 125.1(4)
O3 C8 C7 . . 109.7(3)
O3 C9 H9A . . 109.5
O3 C9 H9B . . 109.5
H9A C9 H9B . . 109.5
O3 C9 H9C . . 109.5
H9A C9 H9C . . 109.5
H9B C9 H9C . . 109.5
O6 C10 O5 . . 125.9(3)
O6 C10 C11 . . 116.7(2)
O5 C10 C11 . . 117.3(3)
C12 C11 C16 . . 118.7(3)
C12 C11 C10 . . 120.0(3)
C16 C11 C10 . . 121.2(3)
C13 C12 C11 . . 121.7(3)
C13 C12 H12 . . 119.1
C11 C12 H12 . . 119.1
C12 C13 C14 . . 119.3(4)
C12 C13 H13 . . 120.3
C14 C13 H13 . . 120.3
C13 C14 C15 . . 120.0(3)
C13 C14 H14 . . 120.0
C15 C14 H14 . . 120.0
C14 C15 C16 . . 120.9(3)
C14 C15 H15 . . 119.5
C16 C15 H15 . . 119.5
C15 C16 C11 . . 119.4(3)
C15 C16 C17 . . 117.3(3)
C11 C16 C17 . . 123.3(3)
O8 C17 O7 . . 123.6(3)
O8 C17 C16 . . 124.9(3)
O7 C17 C16 . . 111.3(3)
O7 C18 H18A . . 109.5
O7 C18 H18B . . 109.5
H18A C18 H18B . . 109.5
O7 C18 H18C . . 109.5
H18A C18 H18C . . 109.5
H18B C18 H18C . . 109.5
N1 C19 C20 . . 178.4(4)
C19 C20 H20A . . 109.5
C19 C20 H20B . . 109.5
H20A C20 H20B . . 109.5
C19 C20 H20C . . 109.5
H20A C20 H20C . . 109.5
H20B C20 H20C . . 109.5

loop_
_geom_bond_atom_site_label_1
_geom_bond_atom_site_label_2
_geom_bond_site_symmetry_2
_geom_bond_distance
Cu1 O2 2_666 1.959(2)
Cu1 O6 2_666 1.967(2)
Cu1 O5 . 1.973(2)
Cu1 O1 . 1.9775(19)
Cu1 N1 . 2.186(3)
Cu1 Cu1 2_666 2.6662(7)
N1 C19 . 1.111(4)
O1 C1 . 1.264(4)
O2 C1 . 1.253(4)
O2 Cu1 2_666 1.9590(19)
O3 C8 . 1.338(4)
O3 C9 . 1.445(4)
O4 C8 . 1.197(4)
O5 C10 . 1.263(3)
O6 C10 . 1.259(4)
O6 Cu1 2_666 1.967(2)
O7 C17 . 1.335(4)
O7 C18 . 1.439(4)
O8 C17 . 1.202(4)
C1 C2 . 1.505(4)
C2 C3 . 1.380(4)
C2 C7 . 1.388(4)
C3 C4 . 1.375(5)
C3 H3 . 0.9300
C4 C5 . 1.371(5)
C4 H4 . 0.9300
C5 C6 . 1.373(5)
C5 H5 . 0.9300
C6 C7 . 1.390(4)
C6 H6 . 0.9300
C7 C8 . 1.497(5)
C9 H9A . 0.9600
C9 H9B . 0.9600
C9 H9C . 0.9600
C10 C11 . 1.503(4)
C11 C12 . 1.385(5)
C11 C16 . 1.405(4)
C12 C13 . 1.380(5)
C12 H12 . 0.9300
C13 C14 . 1.382(6)
C13 H13 . 0.9300
C14 C15 . 1.383(5)
C14 H14 . 0.9300
C15 C16 . 1.385(4)
C15 H15 . 0.9300
C16 C17 . 1.492(5)
C18 H18A . 0.9600
C18 H18B . 0.9600
C18 H18C . 0.9600
C19 C20 . 1.464(5)
C20 H20A . 0.9600
C20 H20B . 0.9600
C20 H20C . 0.9600

loop_
_geom_hbond_atom_site_label_D
_geom_hbond_atom_site_label_H
_geom_hbond_atom_site_label_A
_geom_hbond_site_symmetry_A
_geom_hbond_distance_DH
_geom_hbond_distance_HA
_geom_hbond_distance_DA
_geom_hbond_angle_DHA
C5 H5 O5 2_656 0.93 2.51 3.379(4) 156

loop_
_geom_torsion_atom_site_label_1
_geom_torsion_atom_site_label_2
_geom_torsion_atom_site_label_3
_geom_torsion_atom_site_label_4
_geom_torsion_site_symmetry_1
_geom_torsion
O2 Cu1 N1 C19 2_666 131.8(6)
O6 Cu1 N1 C19 2_666 43.1(7)
O5 Cu1 N1 C19 . -136.4(7)
O1 Cu1 N1 C19 . -46.2(7)
Cu1 Cu1 N1 C19 2_666 -15.9(10)
O2 Cu1 O1 C1 2_666 4.0(5)
O6 Cu1 O1 C1 2_666 84.0(2)
O5 Cu1 O1 C1 . -83.6(2)
N1 Cu1 O1 C1 . 174.7(2)
Cu1 Cu1 O1 C1 2_666 0.8(2)
O2 Cu1 O5 C10 2_666 -89.3(2)
O6 Cu1 O5 C10 2_666 -10.6(5)
O1 Cu1 O5 C10 . 78.5(2)
N1 Cu1 O5 C10 . 167.1(2)
Cu1 Cu1 O5 C10 2_666 -2.4(2)
Cu1 O2 C1 O1 2_666 -0.4(4)
Cu1 O2 C1 C2 2_666 -178.87(18)
Cu1 O1 C1 O2 . -0.5(4)
Cu1 O1 C1 C2 . 177.95(18)
O2 C1 C2 C3 . 34.7(4)
O1 C1 C2 C3 . -143.9(3)
O2 C1 C2 C7 . -149.3(3)
O1 C1 C2 C7 . 32.1(4)
C7 C2 C3 C4 . 0.3(5)
C1 C2 C3 C4 . 176.4(3)
C2 C3 C4 C5 . -0.9(6)
C3 C4 C5 C6 . 0.8(6)
C4 C5 C6 C7 . -0.1(5)
C3 C2 C7 C6 . 0.4(5)
C1 C2 C7 C6 . -175.5(3)
C3 C2 C7 C8 . -175.7(3)
C1 C2 C7 C8 . 8.4(5)
C5 C6 C7 C2 . -0.5(5)
C5 C6 C7 C8 . 175.7(3)
C9 O3 C8 O4 . 2.5(5)
C9 O3 C8 C7 . 178.8(3)
C2 C7 C8 O4 . -125.1(4)
C6 C7 C8 O4 . 58.7(5)
C2 C7 C8 O3 . 58.5(4)
C6 C7 C8 O3 . -117.7(3)
Cu1 O6 C10 O5 2_666 0.6(4)
Cu1 O6 C10 C11 2_666 -177.57(17)
Cu1 O5 C10 O6 . 1.9(4)
Cu1 O5 C10 C11 . -179.96(17)
O6 C10 C11 C12 . 159.6(3)
O5 C10 C11 C12 . -18.8(4)
O6 C10 C11 C16 . -15.6(4)
O5 C10 C11 C16 . 166.0(3)
C16 C11 C12 C13 . 0.8(5)
C10 C11 C12 C13 . -174.5(3)
C11 C12 C13 C14 . 0.0(6)
C12 C13 C14 C15 . -0.6(7)
C13 C14 C15 C16 . 0.3(6)
C14 C15 C16 C11 . 0.6(5)
C14 C15 C16 C17 . -177.5(4)
C12 C11 C16 C15 . -1.1(5)
C10 C11 C16 C15 . 174.1(3)
C12 C11 C16 C17 . 176.8(3)
C10 C11 C16 C17 . -7.9(4)
C18 O7 C17 O8 . -5.2(5)
C18 O7 C17 C16 . 180.0(3)
C15 C16 C17 O8 . -66.9(5)
C11 C16 C17 O8 . 115.1(4)
C15 C16 C17 O7 . 107.8(3)
C11 C16 C17 O7 . -70.2(4)
Cu1 N1 C19 C20 . -23(16)
